data_7711840
loop_
_publ_author_name
'Kumar, Priyaranjan'
'Singh, Prerana'
'Saren, Sanjoy'
'Sayala, Juhi'
'Sivakumar, Sri'
'Patra, Ashis K.'

_publ_section_title
;
 Quaternary Ru(II) complexes of terpyridines, saccharin and 1,2-azoles:
 effect of substituents on molecular structure, speciation, photoactivity,
 and photocytotoxicity.
;
_journal_name_full 'Dalton transactions (Cambridge, England : 2003)'
_journal_paper_doi 10.1039/d2dt02203f
_journal_year 2022
_chemical_formula_moiety 'C40 H26 N7 O6 Ru S3'
_chemical_formula_sum 'C40 H26 N7 O6 Ru S3'
_chemical_formula_weight 897.93
_chemical_name_systematic Ru
_space_group_crystal_system triclinic
_space_group_IT_number 2
_space_group_name_Hall '-P 1'
_space_group_name_H-M_alt 'P -1'
_atom_sites_solution_hydrogens geom
_atom_sites_solution_primary dual
_audit_creation_date 2022-09-26
_audit_creation_method
;
Olex2 1.5
(compiled 2021.12.09 svn.r5202d8cf for OlexSys, GUI svn.r6439)
;
_audit_update_record
;
2022-09-26 deposited with the CCDC.	2022-11-23 downloaded from the CCDC.
;
_cell_angle_alpha 105.898(2)
_cell_angle_beta 101.054(2)
_cell_angle_gamma 111.592(2)
_cell_formula_units_Z 2
_cell_length_a 12.0404(8)
_cell_length_b 14.6966(11)
_cell_length_c 14.9939(10)
_cell_measurement_reflns_used 6364
_cell_measurement_temperature 100.00
_cell_measurement_theta_max 28.04
_cell_measurement_theta_min 2.39
_cell_volume 2242.1(3)
_computing_cell_refinement 'SAINT V8.38A (Bruker, 2018)'
_computing_data_reduction 'SAINT V8.38A (Bruker, 2018)'
_computing_molecular_graphics 'Olex2 1.5 (Dolomanov et al., 2009)'
_computing_publication_material 'Olex2 1.5 (Dolomanov et al., 2009)'
_computing_structure_refinement 'SHELXL 2017/1 (Sheldrick, 2015)'
_computing_structure_solution 'SHELXT 2014/5 (Sheldrick, 2014)'
_diffrn_ambient_temperature 100(2)
_diffrn_detector 'CCD area detector'
_diffrn_detector_area_resol_mean 7.9
_diffrn_detector_type 'Bruker SMART CCD 1K area detector'
_diffrn_measured_fraction_theta_full 0.997
_diffrn_measured_fraction_theta_max 0.997
_diffrn_measurement_device 'three-circle diffractometer'
_diffrn_measurement_device_type 'Bruker SMART CCD 1K area detector'
_diffrn_measurement_method '\w scans'
_diffrn_radiation_monochromator graphite
_diffrn_radiation_probe x-ray
_diffrn_radiation_type MoK\a
_diffrn_radiation_wavelength 0.71073
_diffrn_reflns_av_R_equivalents 0.0698
_diffrn_reflns_av_unetI/netI 0.0796
_diffrn_reflns_Laue_measured_fraction_full 0.997
_diffrn_reflns_Laue_measured_fraction_max 0.997
_diffrn_reflns_limit_h_max 14
_diffrn_reflns_limit_h_min -14
_diffrn_reflns_limit_k_max 17
_diffrn_reflns_limit_k_min -17
_diffrn_reflns_limit_l_max 17
_diffrn_reflns_limit_l_min -17
_diffrn_reflns_number 27350
_diffrn_reflns_point_group_measured_fraction_full 0.997
_diffrn_reflns_point_group_measured_fraction_max 0.997
_diffrn_reflns_theta_full 25.050
_diffrn_reflns_theta_max 25.050
_diffrn_reflns_theta_min 2.416
_diffrn_source 'sealed X-ray tube'
_diffrn_source_current 1.0
_diffrn_source_power 0.05
_diffrn_source_target Mo
_diffrn_source_voltage 50.0
_diffrn_standards_number 0
_exptl_absorpt_coefficient_mu 0.539
_exptl_absorpt_correction_T_max 0.7457
_exptl_absorpt_correction_T_min 0.6589
_exptl_absorpt_correction_type multi-scan
_exptl_absorpt_process_details
;
SADABS-2016/2 (Bruker,2016/2) was used for absorption correction.
wR2(int) was 0.0982 before and 0.0631 after correction.
The Ratio of minimum to maximum transmission is 0.8836.
The \l/2 correction factor is Not present.
;
_exptl_crystal_colour 'metallic dark brown'
_exptl_crystal_colour_lustre metallic
_exptl_crystal_colour_modifier dark
_exptl_crystal_colour_primary brown
_exptl_crystal_density_diffrn 1.330
_exptl_crystal_description block
_exptl_crystal_F_000 910
_exptl_crystal_size_max 0.2
_exptl_crystal_size_mid 0.18
_exptl_crystal_size_min 0.16
_refine_diff_density_max 3.957
_refine_diff_density_min -2.087
_refine_diff_density_rms 0.166
_refine_ls_extinction_method none
_refine_ls_goodness_of_fit_ref 1.067
_refine_ls_hydrogen_treatment constr
_refine_ls_matrix_type full
_refine_ls_number_parameters 466
_refine_ls_number_reflns 7926
_refine_ls_number_restraints 3
_refine_ls_restrained_S_all 1.067
_refine_ls_R_factor_all 0.0922
_refine_ls_R_factor_gt 0.0706
_refine_ls_shift/su_max 0.000
_refine_ls_shift/su_mean 0.000
_refine_ls_structure_factor_coef Fsqd
_refine_ls_weighting_details 'w=1/[\s^2^(Fo^2^)+(0.0893P)^2^+16.6802P] where P=(Fo^2^+2Fc^2^)/3'
_refine_ls_weighting_scheme calc
_refine_ls_wR_factor_gt 0.1851
_refine_ls_wR_factor_ref 0.2043
_reflns_Friedel_coverage 0.000
_reflns_number_gt 5995
_reflns_number_total 7926
_reflns_threshold_expression 'I > 2\s(I)'
_cod_data_source_file d2dt02203f2.cif
_cod_data_source_block 20novc_0m_a
_cod_database_code 7711840
_shelx_shelxl_version_number 2017/1
_shelx_space_group_comment
;
The symmetry employed for this shelxl refinement is uniquely defined
by the following loop, which should always be used as a source of
symmetry information in preference to the above space-group names.
They are only intended as comments.
;
_shelx_estimated_absorpt_t_max 0.919
_shelx_estimated_absorpt_t_min 0.900
_olex2_refinement_description
;
1. Fixed Uiso
 At 1.2 times of:
  All C(H) groups, All C(H,H) groups
2. Uiso/Uaniso restraints and constraints
Uanis(C20) = Uanis(C19) = Uanis(C21)
Uanis(C24) = Uanis(C23) = Uanis(C25)
Uanis(C41) = Uanis(C26)
Uanis(C41) = Uanis(C26) = Uanis(C25)
Uanis(C24) = Uanis(C23) = Uanis(C22) = Uanis(C27) = Uanis(C21) = Uanis(C25) =
Uanis(C41) = Uanis(C26)
Uanis(S3) = Uanis(C23)
Uanis(S3) = Uanis(S4)
3. Rigid body (RIGU) restrains
 C23, S3
 with sigma for 1-2 distances of 0.004 and sigma for 1-3 distances of 0.004
4. Others
 Fixed Sof: S3(0.6) H25A(0.4) H25(0.6) C26(0.4) H26(0.4) C41(0.6) H41(0.6)
 S4(0.4)
5.a Aromatic/amide H refined with riding coordinates:
 C17(H17), C32(H32), C18(H18), C5(H5), C21(H21), C33(H33), C31(H31), C27(H27),
 C16(H16), C34(H34), C15(H15), C30(H30), C39(H39), C4(H4), C12(H12), C37(H37),
 C38(H38), C36(H36), C9(H9), C2(H2), C3(H3), C11(H11), C10(H10), C24(H24),
 C25(H25A), C25(H25), C26(H26), C41(H41)
;
_smtbx_masks_void_probe_radius 1.2
_smtbx_masks_void_truncation_radius 1.2
_olex2_submission_special_instructions 'No special instructions were received'

loop_
_space_group_symop_operation_xyz
'x, y, z'
'-x, -y, -z'

loop_
_atom_site_label
_atom_site_type_symbol
_atom_site_fract_x
_atom_site_fract_y
_atom_site_fract_z
_atom_site_U_iso_or_equiv
_atom_site_adp_type
_atom_site_occupancy
_atom_site_site_symmetry_order
_atom_site_calc_flag
_atom_site_refinement_flags_posn
_atom_site_refinement_flags_adp
_atom_site_refinement_flags_occupancy
_atom_site_disorder_assembly
_atom_site_disorder_group
Ru1 Ru 0.47003(5) 0.22375(4) 0.22060(4) 0.01346(17) Uani 1 1 d . . . . .
S2 S 0.42321(17) 0.43315(13) 0.21911(12) 0.0170(4) Uani 1 1 d . . . . .
S1 S 0.53364(18) 0.11684(15) 0.37946(13) 0.0206(4) Uani 1 1 d . . . . .
O6 O 0.3671(5) 0.2226(4) -0.0117(3) 0.0202(11) Uani 1 1 d . . . . .
O5 O 0.5508(5) 0.5048(4) 0.2798(4) 0.0257(12) Uani 1 1 d . . . . .
O4 O 0.3296(5) 0.4186(4) 0.2672(4) 0.0223(11) Uani 1 1 d . . . . .
O2 O 0.6346(5) 0.2101(4) 0.4569(4) 0.0276(12) Uani 1 1 d . . . . .
O3 O 0.5347(5) 0.0212(4) 0.1264(3) 0.0253(12) Uani 1 1 d . . . . .
O1 O 0.4113(5) 0.0869(4) 0.3918(4) 0.0277(12) Uani 1 1 d . . . . .
N3 N 0.3959(5) 0.2584(4) 0.3330(4) 0.0139(12) Uani 1 1 d . . . . .
N6 N 0.3057(6) 0.0825(5) 0.1273(4) 0.0187(13) Uani 1 1 d . . . . .
N4 N 0.6179(5) 0.3473(4) 0.3205(4) 0.0131(12) Uani 1 1 d . . . . .
N2 N 0.4114(5) 0.3178(4) 0.1530(4) 0.0140(12) Uani 1 1 d . . . . .
N7 N 0.2404(5) 0.0570(5) 0.0319(4) 0.0190(13) Uani 1 1 d . . . . .
N5 N 0.6020(6) 0.2421(4) 0.1465(4) 0.0157(12) Uani 1 1 d . . . . .
N1 N 0.5276(5) 0.1214(5) 0.2719(4) 0.0178(13) Uani 1 1 d . . . . .
C17 C 0.3308(7) 0.3179(6) 0.5016(5) 0.0208(16) Uani 1 1 d . . . . .
H17 H 0.309119 0.336776 0.559335 0.025 Uiso 1 1 calc R U . . .
C32 C 0.6871(7) 0.2018(5) 0.0168(5) 0.0190(15) Uani 1 1 d . . . . .
H32 H 0.675581 0.156316 -0.046630 0.023 Uiso 1 1 calc R U . . .
C18 C 0.4550(7) 0.3700(6) 0.5015(5) 0.0204(16) Uani 1 1 d . . . . .
H18 H 0.518225 0.426115 0.559209 0.024 Uiso 1 1 calc R U . . .
C5 C 0.5895(7) -0.1135(6) 0.2294(5) 0.0226(16) Uani 1 1 d . . . . .
H5 H 0.592358 -0.137559 0.164636 0.027 Uiso 1 1 calc R U . . .
C21 C 0.7147(7) 0.4752(6) 0.4835(6) 0.0243(5) Uani 1 1 d . . . . .
H21 H 0.708902 0.503415 0.546532 0.029 Uiso 1 1 calc R U . . .
C20 C 0.6113(7) 0.3903(6) 0.4101(6) 0.0243(5) Uani 1 1 d . . . . .
C33 C 0.5890(7) 0.1805(5) 0.0553(5) 0.0186(15) Uani 1 1 d . . . . .
H33 H 0.510108 0.120954 0.016773 0.022 Uiso 1 1 calc R U . . .
C31 C 0.8029(7) 0.2899(6) 0.0710(5) 0.0227(16) Uani 1 1 d . . . . .
H31 H 0.870297 0.306119 0.044793 0.027 Uiso 1 1 calc R U . . .
C22 C 0.8267(7) 0.5193(6) 0.4654(6) 0.0243(5) Uani 1 1 d . . . . .
C14 C 0.3810(7) 0.3018(5) 0.0554(5) 0.0167(15) Uani 1 1 d . . . . .
C27 C 0.8320(7) 0.4729(6) 0.3715(6) 0.0243(5) Uani 1 1 d . . . . .
H27 H 0.907917 0.500791 0.356863 0.029 Uiso 1 1 calc R U . . .
C16 C 0.2414(7) 0.2386(6) 0.4154(5) 0.0217(16) Uani 1 1 d . . . . .
H16 H 0.156014 0.203167 0.412049 0.026 Uiso 1 1 calc R U . . .
C28 C 0.7265(7) 0.3868(5) 0.3014(5) 0.0175(15) Uani 1 1 d . . . . .
C40 C 0.1347(7) -0.0372(6) -0.0019(5) 0.0188(15) Uani 1 1 d . . . . .
C19 C 0.4847(7) 0.3388(6) 0.4166(6) 0.0243(5) Uani 1 1 d . . . . .
C6 C 0.5675(6) -0.0263(6) 0.2644(5) 0.0169(15) Uani 1 1 d . . . . .
C34 C 0.2433(7) 0.0056(5) 0.1546(5) 0.0169(15) Uani 1 1 d . . . . .
H34 H 0.268717 0.003408 0.217669 0.020 Uiso 1 1 calc R U . . .
C1 C 0.5720(7) 0.0100(6) 0.3609(5) 0.0193(15) Uani 1 1 d . . . . .
C15 C 0.2779(7) 0.2117(6) 0.3344(5) 0.0206(16) Uani 1 1 d . . . . .
H15 H 0.215466 0.156550 0.275814 0.025 Uiso 1 1 calc R U . . .
C30 C 0.8175(7) 0.3534(6) 0.1641(5) 0.0195(15) Uani 1 1 d . . . . .
H30 H 0.894784 0.414752 0.202583 0.023 Uiso 1 1 calc R U . . .
C39 C 0.0402(7) -0.0910(6) -0.0917(6) 0.0229(16) Uani 1 1 d . . . . .
H39 H 0.040061 -0.063237 -0.142004 0.027 Uiso 1 1 calc R U . . .
C4 C 0.6072(8) -0.1644(6) 0.2928(6) 0.0287(18) Uani 1 1 d . . . . .
H4 H 0.614274 -0.228210 0.268250 0.034 Uiso 1 1 calc R U . . .
C13 C 0.3665(6) 0.3908(5) 0.0344(5) 0.0151(14) Uani 1 1 d . . . . .
C7 C 0.5418(6) 0.0389(5) 0.2117(5) 0.0158(15) Uani 1 1 d . . . . .
C29 C 0.7172(6) 0.3256(5) 0.1999(5) 0.0144(14) Uani 1 1 d . . . . .
C12 C 0.3361(7) 0.4014(6) -0.0541(5) 0.0209(16) Uani 1 1 d . . . . .
H12 H 0.323411 0.347667 -0.112876 0.025 Uiso 1 1 calc R U . . .
C35 C 0.1319(7) -0.0740(6) 0.0750(5) 0.0191(15) Uani 1 1 d . . . . .
C37 C -0.0573(8) -0.2268(6) -0.0279(6) 0.0287(18) Uani 1 1 d . . . . .
H37 H -0.125111 -0.292140 -0.038582 0.034 Uiso 1 1 calc R U . . .
C38 C -0.0530(7) -0.1857(6) -0.1049(6) 0.0300(19) Uani 1 1 d . . . . .
H38 H -0.117449 -0.226280 -0.166954 0.036 Uiso 1 1 calc R U . . .
C36 C 0.0377(7) -0.1704(6) 0.0608(6) 0.0258(17) Uani 1 1 d . . . . .
H36 H 0.038626 -0.197246 0.111643 0.031 Uiso 1 1 calc R U . . .
C9 C 0.3748(7) 0.5609(6) 0.1200(6) 0.0283(18) Uani 1 1 d . . . . .
H9 H 0.387078 0.614692 0.178571 0.034 Uiso 1 1 calc R U . . .
C8 C 0.3845(7) 0.4704(6) 0.1200(5) 0.0209(16) Uani 1 1 d . . . . .
C2 C 0.5967(8) -0.0357(6) 0.4259(6) 0.0284(18) Uani 1 1 d . . . . .
H2 H 0.601270 -0.007899 0.492330 0.034 Uiso 1 1 calc R U . . .
C3 C 0.6148(8) -0.1264(6) 0.3884(6) 0.0309(19) Uani 1 1 d . . . . .
H3 H 0.632489 -0.161095 0.430233 0.037 Uiso 1 1 calc R U . . .
C11 C 0.3241(7) 0.4884(7) -0.0573(7) 0.032(2) Uani 1 1 d . . . . .
H11 H 0.300802 0.494605 -0.118729 0.038 Uiso 1 1 calc R U . . .
C10 C 0.3456(7) 0.5687(7) 0.0283(6) 0.0301(19) Uani 1 1 d . . . . .
H10 H 0.340377 0.630581 0.024534 0.036 Uiso 1 1 calc R U . . .
S3 S 1.0698(4) 0.6755(3) 0.5154(3) 0.0243(5) Uani 0.6 1 d . . P A 1
C24 C 0.9571(7) 0.6560(6) 0.6514(6) 0.0243(5) Uani 1 1 d . . . . .
H24 H 0.905720 0.625086 0.685992 0.029 Uiso 1 1 calc R U . . .
C25 C 1.0688(7) 0.7507(6) 0.6910(6) 0.0243(5) Uani 1 1 d . . . . .
H25A H 1.088993 0.803993 0.752621 0.029 Uiso 0.4 1 calc R U P B 2
H25 H 1.102522 0.793353 0.759103 0.029 Uiso 0.6 1 calc R U P C 1
C23 C 0.9349(7) 0.6126(6) 0.5413(6) 0.0243(5) Uani 1 1 d . . . . .
C26 C 1.141(2) 0.7608(17) 0.6401(17) 0.0243(5) Uani 0.4 1 d . . P A 2
H26 H 1.230220 0.797184 0.664875 0.029 Uiso 0.4 1 calc R U P A 2
C41 C 1.1272(14) 0.7785(12) 0.6252(11) 0.0243(5) Uani 0.6 1 d . . P A 1
H41 H 1.191554 0.846920 0.639380 0.029 Uiso 0.6 1 calc R U P A 1
S4 S 1.0469(6) 0.6960(5) 0.5140(5) 0.0243(5) Uani 0.4 1 d . . P A 2

loop_
_atom_site_aniso_label
_atom_site_aniso_U_11
_atom_site_aniso_U_22
_atom_site_aniso_U_33
_atom_site_aniso_U_23
_atom_site_aniso_U_13
_atom_site_aniso_U_12
Ru1 0.0166(3) 0.0117(3) 0.0117(3) 0.0032(2) 0.0045(2) 0.0068(2)
S2 0.0212(9) 0.0109(8) 0.0174(9) 0.0037(7) 0.0041(7) 0.0079(7)
S1 0.0297(10) 0.0232(10) 0.0175(9) 0.0104(7) 0.0104(8) 0.0175(8)
O6 0.022(3) 0.021(3) 0.014(2) 0.006(2) 0.005(2) 0.006(2)
O5 0.028(3) 0.018(3) 0.021(3) 0.000(2) 0.000(2) 0.010(2)
O4 0.031(3) 0.022(3) 0.020(3) 0.007(2) 0.014(2) 0.016(2)
O2 0.035(3) 0.026(3) 0.015(3) 0.002(2) 0.002(2) 0.013(3)
O3 0.043(3) 0.020(3) 0.015(3) 0.005(2) 0.010(2) 0.017(3)
O1 0.038(3) 0.037(3) 0.025(3) 0.020(3) 0.017(3) 0.025(3)
N3 0.018(3) 0.011(3) 0.017(3) 0.005(2) 0.007(2) 0.012(3)
N6 0.025(3) 0.021(3) 0.012(3) 0.002(2) 0.004(3) 0.014(3)
N4 0.016(3) 0.016(3) 0.014(3) 0.008(2) 0.009(2) 0.011(3)
N2 0.018(3) 0.008(3) 0.016(3) 0.003(2) 0.007(2) 0.005(2)
N7 0.015(3) 0.018(3) 0.014(3) 0.000(2) -0.002(2) 0.004(3)
N5 0.028(3) 0.015(3) 0.010(3) 0.004(2) 0.008(3) 0.015(3)
N1 0.021(3) 0.018(3) 0.012(3) 0.004(2) 0.003(2) 0.009(3)
C17 0.034(4) 0.025(4) 0.022(4) 0.016(3) 0.020(3) 0.022(4)
C32 0.026(4) 0.013(4) 0.019(4) 0.007(3) 0.006(3) 0.011(3)
C18 0.034(4) 0.020(4) 0.014(4) 0.008(3) 0.010(3) 0.018(3)
C5 0.029(4) 0.019(4) 0.018(4) 0.002(3) 0.007(3) 0.013(3)
C21 0.0232(11) 0.0205(11) 0.0323(10) 0.0073(8) 0.0045(9) 0.0170(8)
C20 0.0232(11) 0.0205(11) 0.0323(10) 0.0073(8) 0.0045(9) 0.0170(8)
C33 0.029(4) 0.013(3) 0.015(3) 0.004(3) 0.008(3) 0.011(3)
C31 0.028(4) 0.029(4) 0.026(4) 0.014(3) 0.015(3) 0.022(4)
C22 0.0232(11) 0.0205(11) 0.0323(10) 0.0073(8) 0.0045(9) 0.0170(8)
C14 0.018(4) 0.019(4) 0.017(4) 0.009(3) 0.008(3) 0.010(3)
C27 0.0232(11) 0.0205(11) 0.0323(10) 0.0073(8) 0.0045(9) 0.0170(8)
C16 0.027(4) 0.019(4) 0.028(4) 0.011(3) 0.016(3) 0.014(3)
C28 0.024(4) 0.016(4) 0.015(3) 0.006(3) 0.006(3) 0.011(3)
C40 0.022(4) 0.018(4) 0.019(4) 0.004(3) 0.011(3) 0.011(3)
C19 0.0232(11) 0.0205(11) 0.0323(10) 0.0073(8) 0.0045(9) 0.0170(8)
C6 0.013(3) 0.024(4) 0.016(3) 0.011(3) 0.005(3) 0.008(3)
C34 0.022(4) 0.018(4) 0.013(3) 0.005(3) 0.007(3) 0.012(3)
C1 0.021(4) 0.016(4) 0.023(4) 0.009(3) 0.006(3) 0.010(3)
C15 0.019(4) 0.020(4) 0.019(4) 0.005(3) 0.002(3) 0.008(3)
C30 0.019(4) 0.021(4) 0.022(4) 0.008(3) 0.006(3) 0.013(3)
C39 0.017(4) 0.021(4) 0.025(4) 0.004(3) 0.004(3) 0.007(3)
C4 0.040(5) 0.026(4) 0.030(4) 0.012(4) 0.012(4) 0.025(4)
C13 0.010(3) 0.010(3) 0.017(3) 0.003(3) -0.001(3) -0.001(3)
C7 0.017(4) 0.011(3) 0.019(4) 0.006(3) 0.006(3) 0.005(3)
C29 0.020(4) 0.015(3) 0.015(3) 0.008(3) 0.007(3) 0.012(3)
C12 0.018(4) 0.016(4) 0.025(4) 0.010(3) 0.005(3) 0.003(3)
C35 0.018(4) 0.019(4) 0.023(4) 0.009(3) 0.009(3) 0.010(3)
C37 0.027(4) 0.018(4) 0.039(5) 0.011(4) 0.013(4) 0.008(4)
C38 0.017(4) 0.028(5) 0.030(4) -0.004(4) -0.002(3) 0.011(4)
C36 0.026(4) 0.026(4) 0.029(4) 0.011(3) 0.013(4) 0.014(4)
C9 0.024(4) 0.016(4) 0.045(5) 0.013(4) 0.010(4) 0.009(3)
C8 0.015(4) 0.015(4) 0.025(4) 0.006(3) 0.004(3) 0.000(3)
C2 0.038(5) 0.032(5) 0.024(4) 0.016(4) 0.011(4) 0.021(4)
C3 0.039(5) 0.034(5) 0.043(5) 0.030(4) 0.021(4) 0.025(4)
C11 0.023(4) 0.042(5) 0.043(5) 0.029(4) 0.012(4) 0.017(4)
C10 0.028(4) 0.031(5) 0.045(5) 0.030(4) 0.010(4) 0.017(4)
S3 0.0232(11) 0.0205(11) 0.0323(10) 0.0073(8) 0.0045(9) 0.0170(8)
C24 0.0232(11) 0.0205(11) 0.0323(10) 0.0073(8) 0.0045(9) 0.0170(8)
C25 0.0232(11) 0.0205(11) 0.0323(10) 0.0073(8) 0.0045(9) 0.0170(8)
C23 0.0232(11) 0.0205(11) 0.0323(10) 0.0073(8) 0.0045(9) 0.0170(8)
C26 0.0232(11) 0.0205(11) 0.0323(10) 0.0073(8) 0.0045(9) 0.0170(8)
C41 0.0232(11) 0.0205(11) 0.0323(10) 0.0073(8) 0.0045(9) 0.0170(8)
S4 0.0232(11) 0.0205(11) 0.0323(10) 0.0073(8) 0.0045(9) 0.0170(8)

loop_
_atom_type_symbol
_atom_type_description
_atom_type_scat_dispersion_real
_atom_type_scat_dispersion_imag
_atom_type_scat_source
C C 0.0033 0.0016 'International Tables Vol C Tables 4.2.6.8 and 6.1.1.4'
H H 0.0000 0.0000 'International Tables Vol C Tables 4.2.6.8 and 6.1.1.4'
N N 0.0061 0.0033 'International Tables Vol C Tables 4.2.6.8 and 6.1.1.4'
O O 0.0106 0.0060 'International Tables Vol C Tables 4.2.6.8 and 6.1.1.4'
Ru Ru -1.2594 0.8363 'International Tables Vol C Tables 4.2.6.8 and 6.1.1.4'
S S 0.1246 0.1234 'International Tables Vol C Tables 4.2.6.8 and 6.1.1.4'

loop_
_geom_angle_atom_site_label_1
_geom_angle_atom_site_label_2
_geom_angle_atom_site_label_3
_geom_angle
_geom_angle_site_symmetry_1
_geom_angle_site_symmetry_3
_geom_angle_publ_flag
N3 Ru1 N6 95.2(2) . . ?
N3 Ru1 N2 92.9(2) . . ?
N3 Ru1 N5 158.2(2) . . ?
N3 Ru1 N1 92.8(2) . . ?
N6 Ru1 N2 92.6(2) . . ?
N6 Ru1 N1 84.3(2) . . ?
N4 Ru1 N3 79.3(2) . . ?
N4 Ru1 N6 172.4(2) . . ?
N4 Ru1 N2 92.9(2) . . ?
N4 Ru1 N5 78.9(2) . . ?
N4 Ru1 N1 90.7(2) . . ?
N5 Ru1 N6 106.6(2) . . ?
N5 Ru1 N2 86.3(2) . . ?
N5 Ru1 N1 89.3(2) . . ?
N1 Ru1 N2 173.7(2) . . ?
O5 S2 O4 116.5(3) . . ?
O5 S2 N2 111.5(3) . . ?
O5 S2 C8 108.7(3) . . ?
O4 S2 N2 110.4(3) . . ?
O4 S2 C8 111.5(3) . . ?
N2 S2 C8 96.4(3) . . ?
O2 S1 O1 115.3(3) . . ?
O2 S1 N1 112.3(3) . . ?
O2 S1 C1 110.3(3) . . ?
O1 S1 N1 111.3(3) . . ?
O1 S1 C1 110.0(3) . . ?
N1 S1 C1 95.9(3) . . ?
C19 N3 Ru1 112.7(5) . . ?
C15 N3 Ru1 129.5(5) . . ?
C15 N3 C19 117.8(6) . . ?
N7 N6 Ru1 127.2(5) . . ?
C34 N6 Ru1 125.1(5) . . ?
C34 N6 N7 107.6(6) . . ?
C20 N4 Ru1 119.4(5) . . ?
C28 N4 Ru1 120.4(4) . . ?
C28 N4 C20 120.2(6) . . ?
S2 N2 Ru1 121.6(3) . . ?
C14 N2 Ru1 126.7(4) . . ?
C14 N2 S2 110.9(5) . . ?
C40 N7 N6 110.4(6) . . ?
C33 N5 Ru1 128.8(5) . . ?
C33 N5 C29 117.1(6) . . ?
C29 N5 Ru1 114.0(4) . . ?
S1 N1 Ru1 123.5(3) . . ?
C7 N1 Ru1 123.5(4) . . ?
C7 N1 S1 112.1(5) . . ?
C18 C17 H17 121.0 . . ?
C16 C17 H17 121.0 . . ?
C16 C17 C18 118.1(6) . . ?
C33 C32 H32 120.0 . . ?
C33 C32 C31 120.0(7) . . ?
C31 C32 H32 120.0 . . ?
C17 C18 H18 120.2 . . ?
C19 C18 C17 119.7(7) . . ?
C19 C18 H18 120.2 . . ?
C6 C5 H5 121.3 . . ?
C6 C5 C4 117.5(7) . . ?
C4 C5 H5 121.3 . . ?
C20 C21 H21 120.0 . . ?
C20 C21 C22 120.0(7) . . ?
C22 C21 H21 120.0 . . ?
N4 C20 C21 121.2(7) . . ?
N4 C20 C19 112.6(7) . . ?
C21 C20 C19 126.2(7) . . ?
N5 C33 C32 122.1(7) . . ?
N5 C33 H33 119.0 . . ?
C32 C33 H33 119.0 . . ?
C32 C31 H31 120.7 . . ?
C30 C31 C32 118.6(7) . . ?
C30 C31 H31 120.7 . . ?
C21 C22 C27 118.1(7) . . ?
C21 C22 C23 120.3(7) . . ?
C27 C22 C23 121.6(7) . . ?
O6 C14 N2 125.4(6) . . ?
O6 C14 C13 121.1(6) . . ?
N2 C14 C13 113.5(6) . . ?
C22 C27 H27 120.2 . . ?
C28 C27 C22 119.6(7) . . ?
C28 C27 H27 120.2 . . ?
C17 C16 H16 120.5 . . ?
C15 C16 C17 119.0(7) . . ?
C15 C16 H16 120.5 . . ?
N4 C28 C27 121.0(6) . . ?
N4 C28 C29 112.5(6) . . ?
C27 C28 C29 126.5(7) . . ?
N7 C40 C39 130.3(7) . . ?
N7 C40 C35 107.5(6) . . ?
C39 C40 C35 122.2(7) . . ?
N3 C19 C18 121.4(7) . . ?
N3 C19 C20 115.6(7) . . ?
C18 C19 C20 123.0(7) . . ?
C5 C6 C7 128.2(6) . . ?
C1 C6 C5 119.4(6) . . ?
C1 C6 C7 112.4(6) . . ?
N6 C34 H34 124.9 . . ?
N6 C34 C35 110.2(6) . . ?
C35 C34 H34 124.9 . . ?
C6 C1 S1 107.7(5) . . ?
C2 C1 S1 128.5(6) . . ?
C2 C1 C6 123.7(7) . . ?
N3 C15 C16 124.1(7) . . ?
N3 C15 H15 117.9 . . ?
C16 C15 H15 117.9 . . ?
C31 C30 H30 120.7 . . ?
C31 C30 C29 118.6(7) . . ?
C29 C30 H30 120.7 . . ?
C40 C39 H39 121.6 . . ?
C38 C39 C40 116.7(7) . . ?
C38 C39 H39 121.6 . . ?
C5 C4 H4 118.7 . . ?
C3 C4 C5 122.5(7) . . ?
C3 C4 H4 118.7 . . ?
C12 C13 C14 129.3(6) . . ?
C12 C13 C8 119.3(7) . . ?
C8 C13 C14 111.4(6) . . ?
O3 C7 N1 125.3(6) . . ?
O3 C7 C6 123.2(6) . . ?
N1 C7 C6 111.6(6) . . ?
N5 C29 C28 114.2(6) . . ?
N5 C29 C30 123.5(6) . . ?
C30 C29 C28 122.3(6) . . ?
C13 C12 H12 120.1 . . ?
C11 C12 C13 119.8(7) . . ?
C11 C12 H12 120.1 . . ?
C40 C35 C34 104.3(6) . . ?
C36 C35 C40 120.5(7) . . ?
C36 C35 C34 135.0(7) . . ?
C38 C37 H37 120.4 . . ?
C36 C37 H37 120.4 . . ?
C36 C37 C38 119.1(7) . . ?
C39 C38 C37 122.3(7) . . ?
C39 C38 H38 118.8 . . ?
C37 C38 H38 118.8 . . ?
C35 C36 H36 120.6 . . ?
C37 C36 C35 118.9(7) . . ?
C37 C36 H36 120.6 . . ?
C8 C9 H9 122.0 . . ?
C8 C9 C10 115.9(8) . . ?
C10 C9 H9 122.0 . . ?
C13 C8 S2 107.8(5) . . ?
C9 C8 S2 129.6(6) . . ?
C9 C8 C13 122.6(7) . . ?
C1 C2 H2 121.9 . . ?
C1 C2 C3 116.3(7) . . ?
C3 C2 H2 121.9 . . ?
C4 C3 C2 120.4(7) . . ?
C4 C3 H3 119.8 . . ?
C2 C3 H3 119.8 . . ?
C12 C11 H11 119.7 . . ?
C12 C11 C10 120.7(8) . . ?
C10 C11 H11 119.7 . . ?
C9 C10 H10 119.2 . . ?
C11 C10 C9 121.6(7) . . ?
C11 C10 H10 119.2 . . ?
C41 S3 C23 90.5(6) . . ?
C25 C24 H24 127.1 . . ?
C25 C24 C23 105.9(7) . . ?
C23 C24 H24 127.1 . . ?
C24 C25 H25A 122.1 . . ?
C24 C25 H25 122.0 . . ?
C26 C25 C24 115.8(13) . . ?
C26 C25 H25A 122.1 . . ?
C41 C25 C24 116.0(9) . . ?
C41 C25 H25 122.0 . . ?
C22 C23 S3 120.5(6) . . ?
C22 C23 C24 128.0(7) . . ?
C22 C23 S4 121.9(7) . . ?
C24 C23 S3 110.8(6) . . ?
C24 C23 S4 109.8(6) . . ?
C25 C26 H26 125.6 . . ?
C25 C26 S4 108.8(16) . . ?
S4 C26 H26 125.6 . . ?
S3 C41 H41 124.0 . . ?
C25 C41 S3 112.0(11) . . ?
C25 C41 H41 124.0 . . ?
C23 S4 C26 90.1(9) . . ?

loop_
_geom_bond_atom_site_label_1
_geom_bond_atom_site_label_2
_geom_bond_distance
_geom_bond_site_symmetry_2
_geom_bond_publ_flag
Ru1 N3 2.082(5) . ?
Ru1 N6 2.123(6) . ?
Ru1 N4 1.954(6) . ?
Ru1 N2 2.155(6) . ?
Ru1 N5 2.087(6) . ?
Ru1 N1 2.128(6) . ?
S2 O5 1.430(5) . ?
S2 O4 1.433(5) . ?
S2 N2 1.651(5) . ?
S2 C8 1.758(8) . ?
S1 O2 1.437(5) . ?
S1 O1 1.438(6) . ?
S1 N1 1.622(6) . ?
S1 C1 1.760(7) . ?
O6 C14 1.243(8) . ?
O3 C7 1.211(8) . ?
N3 C19 1.363(9) . ?
N3 C15 1.338(9) . ?
N6 N7 1.365(8) . ?
N6 C34 1.324(9) . ?
N4 C20 1.350(9) . ?
N4 C28 1.343(9) . ?
N2 C14 1.370(9) . ?
N7 C40 1.365(9) . ?
N5 C33 1.361(8) . ?
N5 C29 1.362(9) . ?
N1 C7 1.388(9) . ?
C17 H17 0.9500 . ?
C17 C18 1.407(10) . ?
C17 C16 1.380(11) . ?
C32 H32 0.9500 . ?
C32 C33 1.384(10) . ?
C32 C31 1.393(10) . ?
C18 H18 0.9500 . ?
C18 C19 1.391(10) . ?
C5 H5 0.9500 . ?
C5 C6 1.387(10) . ?
C5 C4 1.392(11) . ?
C21 H21 0.9500 . ?
C21 C20 1.377(11) . ?
C21 C22 1.380(11) . ?
C20 C19 1.468(11) . ?
C33 H33 0.9500 . ?
C31 H31 0.9500 . ?
C31 C30 1.386(10) . ?
C22 C27 1.410(11) . ?
C22 C23 1.462(11) . ?
C14 C13 1.487(9) . ?
C27 H27 0.9500 . ?
C27 C28 1.377(10) . ?
C16 H16 0.9500 . ?
C16 C15 1.377(10) . ?
C28 C29 1.499(9) . ?
C40 C39 1.379(10) . ?
C40 C35 1.402(10) . ?
C6 C1 1.381(10) . ?
C6 C7 1.476(9) . ?
C34 H34 0.9500 . ?
C34 C35 1.435(10) . ?
C1 C2 1.372(10) . ?
C15 H15 0.9500 . ?
C30 H30 0.9500 . ?
C30 C29 1.386(10) . ?
C39 H39 0.9500 . ?
C39 C38 1.361(11) . ?
C4 H4 0.9500 . ?
C4 C3 1.360(11) . ?
C13 C12 1.374(10) . ?
C13 C8 1.396(10) . ?
C12 H12 0.9500 . ?
C12 C11 1.350(11) . ?
C35 C36 1.377(10) . ?
C37 H37 0.9500 . ?
C37 C38 1.442(12) . ?
C37 C36 1.372(11) . ?
C38 H38 0.9500 . ?
C36 H36 0.9500 . ?
C9 H9 0.9500 . ?
C9 C8 1.378(10) . ?
C9 C10 1.399(11) . ?
C2 H2 0.9500 . ?
C2 C3 1.411(11) . ?
C3 H3 0.9500 . ?
C11 H11 0.9500 . ?
C11 C10 1.388(12) . ?
C10 H10 0.9500 . ?
S3 C23 1.726(9) . ?
S3 C41 1.705(16) . ?
C24 H24 0.9500 . ?
C24 C25 1.401(11) . ?
C24 C23 1.527(11) . ?
C25 H25A 0.9500 . ?
C25 H25 0.9500 . ?
C25 C26 1.25(2) . ?
C25 C41 1.382(18) . ?
C23 S4 1.661(10) . ?
C26 H26 0.9500 . ?
C26 S4 1.78(2) . ?
C41 H41 0.9500 . ?

loop_
_geom_torsion_atom_site_label_1
_geom_torsion_atom_site_label_2
_geom_torsion_atom_site_label_3
_geom_torsion_atom_site_label_4
_geom_torsion
_geom_torsion_site_symmetry_1
_geom_torsion_site_symmetry_2
_geom_torsion_site_symmetry_3
_geom_torsion_site_symmetry_4
_geom_torsion_publ_flag
Ru1 N3 C19 C18 -176.7(5) . . . . ?
Ru1 N3 C19 C20 4.3(8) . . . . ?
Ru1 N3 C15 C16 176.6(5) . . . . ?
Ru1 N6 N7 C40 -175.7(4) . . . . ?
Ru1 N6 C34 C35 175.7(4) . . . . ?
Ru1 N4 C20 C21 177.8(5) . . . . ?
Ru1 N4 C20 C19 -3.8(8) . . . . ?
Ru1 N4 C28 C27 -179.0(5) . . . . ?
Ru1 N4 C28 C29 -0.4(8) . . . . ?
Ru1 N2 C14 O6 9.6(10) . . . . ?
Ru1 N2 C14 C13 -169.7(4) . . . . ?
Ru1 N5 C33 C32 -178.5(5) . . . . ?
Ru1 N5 C29 C28 0.7(7) . . . . ?
Ru1 N5 C29 C30 -178.6(5) . . . . ?
Ru1 N1 C7 O3 7.0(10) . . . . ?
Ru1 N1 C7 C6 -173.1(4) . . . . ?
S2 N2 C14 O6 179.2(6) . . . . ?
S2 N2 C14 C13 0.0(7) . . . . ?
S1 N1 C7 O3 176.1(6) . . . . ?
S1 N1 C7 C6 -4.0(7) . . . . ?
S1 C1 C2 C3 175.0(6) . . . . ?
O6 C14 C13 C12 1.1(11) . . . . ?
O6 C14 C13 C8 179.2(6) . . . . ?
O5 S2 N2 Ru1 58.4(4) . . . . ?
O5 S2 N2 C14 -111.9(5) . . . . ?
O5 S2 C8 C13 113.4(5) . . . . ?
O5 S2 C8 C9 -65.1(8) . . . . ?
O4 S2 N2 Ru1 -72.8(4) . . . . ?
O4 S2 N2 C14 116.9(5) . . . . ?
O4 S2 C8 C13 -116.9(5) . . . . ?
O4 S2 C8 C9 64.7(8) . . . . ?
O2 S1 N1 Ru1 -70.5(4) . . . . ?
O2 S1 N1 C7 120.4(5) . . . . ?
O2 S1 C1 C6 -122.0(5) . . . . ?
O2 S1 C1 C2 60.9(8) . . . . ?
O1 S1 N1 Ru1 60.5(5) . . . . ?
O1 S1 N1 C7 -108.6(5) . . . . ?
O1 S1 C1 C6 109.7(5) . . . . ?
O1 S1 C1 C2 -67.4(8) . . . . ?
N6 N7 C40 C39 177.6(7) . . . . ?
N6 N7 C40 C35 -0.1(8) . . . . ?
N6 C34 C35 C40 0.4(8) . . . . ?
N6 C34 C35 C36 177.0(8) . . . . ?
N4 C20 C19 N3 -0.6(9) . . . . ?
N4 C20 C19 C18 -179.6(6) . . . . ?
N4 C28 C29 N5 -0.2(8) . . . . ?
N4 C28 C29 C30 179.1(6) . . . . ?
N2 S2 C8 C13 -2.0(5) . . . . ?
N2 S2 C8 C9 179.6(7) . . . . ?
N2 C14 C13 C12 -179.6(7) . . . . ?
N2 C14 C13 C8 -1.5(9) . . . . ?
N7 N6 C34 C35 -0.4(8) . . . . ?
N7 C40 C39 C38 178.5(7) . . . . ?
N7 C40 C35 C34 -0.2(8) . . . . ?
N7 C40 C35 C36 -177.4(6) . . . . ?
N1 S1 C1 C6 -5.5(6) . . . . ?
N1 S1 C1 C2 177.4(7) . . . . ?
C17 C18 C19 N3 -0.1(10) . . . . ?
C17 C18 C19 C20 178.8(7) . . . . ?
C17 C16 C15 N3 -0.6(11) . . . . ?
C32 C31 C30 C29 1.0(10) . . . . ?
C18 C17 C16 C15 2.0(10) . . . . ?
C5 C6 C1 S1 -177.6(6) . . . . ?
C5 C6 C1 C2 -0.3(11) . . . . ?
C5 C6 C7 O3 1.4(12) . . . . ?
C5 C6 C7 N1 -178.5(7) . . . . ?
C5 C4 C3 C2 4.1(13) . . . . ?
C21 C20 C19 N3 177.6(7) . . . . ?
C21 C20 C19 C18 -1.4(12) . . . . ?
C21 C22 C27 C28 0.7(10) . . . . ?
C21 C22 C23 S3 -173.7(6) . . . . ?
C21 C22 C23 C24 17.6(11) . . . . ?
C21 C22 C23 S4 -155.0(6) . . . . ?
C20 N4 C28 C27 -1.4(10) . . . . ?
C20 N4 C28 C29 177.3(6) . . . . ?
C20 C21 C22 C27 -1.9(11) . . . . ?
C20 C21 C22 C23 177.0(7) . . . . ?
C33 N5 C29 C28 -177.2(6) . . . . ?
C33 N5 C29 C30 3.5(10) . . . . ?
C33 C32 C31 C30 1.3(10) . . . . ?
C31 C32 C33 N5 -1.4(11) . . . . ?
C31 C30 C29 N5 -3.6(10) . . . . ?
C31 C30 C29 C28 177.2(6) . . . . ?
C22 C21 C20 N4 1.5(11) . . . . ?
C22 C21 C20 C19 -176.6(7) . . . . ?
C22 C27 C28 N4 0.9(11) . . . . ?
C22 C27 C28 C29 -177.5(6) . . . . ?
C22 C23 S4 C26 -170.6(8) . . . . ?
C14 C13 C12 C11 178.1(7) . . . . ?
C14 C13 C8 S2 2.2(7) . . . . ?
C14 C13 C8 C9 -179.3(7) . . . . ?
C27 C22 C23 S3 5.1(10) . . . . ?
C27 C22 C23 C24 -163.6(7) . . . . ?
C27 C22 C23 S4 23.8(10) . . . . ?
C27 C28 C29 N5 178.3(7) . . . . ?
C27 C28 C29 C30 -2.4(11) . . . . ?
C16 C17 C18 C19 -1.6(10) . . . . ?
C28 N4 C20 C21 0.1(10) . . . . ?
C28 N4 C20 C19 178.5(6) . . . . ?
C40 C39 C38 C37 2.8(11) . . . . ?
C40 C35 C36 C37 -3.8(11) . . . . ?
C19 N3 C15 C16 -1.2(10) . . . . ?
C6 C5 C4 C3 -6.0(12) . . . . ?
C6 C1 C2 C3 -1.6(12) . . . . ?
C34 N6 N7 C40 0.3(7) . . . . ?
C34 C35 C36 C37 180.0(8) . . . . ?
C1 S1 N1 Ru1 174.6(4) . . . . ?
C1 S1 N1 C7 5.5(5) . . . . ?
C1 C6 C7 O3 179.6(7) . . . . ?
C1 C6 C7 N1 -0.3(8) . . . . ?
C1 C2 C3 C4 -0.2(12) . . . . ?
C15 N3 C19 C18 1.5(10) . . . . ?
C15 N3 C19 C20 -177.5(6) . . . . ?
C39 C40 C35 C34 -178.0(6) . . . . ?
C39 C40 C35 C36 4.7(11) . . . . ?
C4 C5 C6 C1 4.0(11) . . . . ?
C4 C5 C6 C7 -177.8(7) . . . . ?
C13 C12 C11 C10 1.7(12) . . . . ?
C7 C6 C1 S1 4.0(7) . . . . ?
C7 C6 C1 C2 -178.8(7) . . . . ?
C29 N5 C33 C32 -1.0(10) . . . . ?
C12 C13 C8 S2 -179.5(5) . . . . ?
C12 C13 C8 C9 -1.0(11) . . . . ?
C12 C11 C10 C9 -2.8(12) . . . . ?
C35 C40 C39 C38 -4.1(11) . . . . ?
C38 C37 C36 C35 2.5(11) . . . . ?
C36 C37 C38 C39 -2.2(12) . . . . ?
C8 S2 N2 Ru1 171.4(4) . . . . ?
C8 S2 N2 C14 1.1(5) . . . . ?
C8 C13 C12 C11 0.1(10) . . . . ?
C8 C9 C10 C11 1.9(12) . . . . ?
C10 C9 C8 S2 178.2(6) . . . . ?
C10 C9 C8 C13 -0.1(11) . . . . ?
C24 C25 C26 S4 33.3(14) . . . . ?
C24 C25 C41 S3 -14.6(11) . . . . ?
C24 C23 S4 C26 15.7(8) . . . . ?
C25 C24 C23 C22 -175.3(7) . . . . ?
C25 C24 C23 S3 15.1(7) . . . . ?
C25 C24 C23 S4 -2.1(7) . . . . ?
C25 C26 S4 C23 -28.3(12) . . . . ?
C23 C22 C27 C28 -178.2(7) . . . . ?
C23 S3 C41 C25 19.9(8) . . . . ?
C23 C24 C25 C26 -20.9(12) . . . . ?
C23 C24 C25 C41 -0.5(9) . . . . ?
C41 S3 C23 C22 169.6(7) . . . . ?
C41 S3 C23 C24 -19.9(6) . . . . ?

loop_
_smtbx_masks_void_nr
_smtbx_masks_void_average_x
_smtbx_masks_void_average_y
_smtbx_masks_void_average_z
_smtbx_masks_void_volume
_smtbx_masks_void_count_electrons
_smtbx_masks_void_content
1 0.000 -0.027 -0.527 636.9 195.7 ?
